data_4078910
loop_
_publ_author_name
'El-Zaria, Mohamed E.'
'Janzen, Nancy'
'Valliant, John F.'

_publ_section_title
;
 Room-Temperature Synthesis of Re(I) and Tc(I) Metallocarboranes
;
_journal_issue 16
_journal_name_full Organometallics
_journal_page_first 5940
_journal_paper_doi 10.1021/om300521j
_journal_volume 31
_journal_year 2012
_chemical_formula_moiety 'C4 H16 B10 N4 O2'
_chemical_formula_sum 'C4 H16 B10 N4 O2'
_chemical_formula_weight 260.31
_chemical_name_systematic
; 
 ? 
;
_space_group_IT_number 14
_symmetry_cell_setting monoclinic
_symmetry_space_group_name_Hall '-P 2yn'
_symmetry_space_group_name_H-M 'P 1 21/n 1'
_atom_sites_solution_hydrogens geom
_atom_sites_solution_primary direct
_atom_sites_solution_secondary difmap
_audit_creation_method SHELXL-97
_cell_angle_alpha 90.00
_cell_angle_beta 100.306(6)
_cell_angle_gamma 90.00
_cell_formula_units_Z 4
_cell_length_a 10.168(4)
_cell_length_b 12.973(4)
_cell_length_c 10.443(4)
_cell_measurement_reflns_used 3305
_cell_measurement_temperature 173(2)
_cell_measurement_theta_max 26.07
_cell_measurement_theta_min 2.53
_cell_volume 1355.3(9)
_computing_cell_refinement 'Bruker SMART'
_computing_data_collection 'Bruker SMART'
_computing_data_reduction 'Bruker SAINT'
_computing_molecular_graphics 'Bruker SHELXTL'
_computing_publication_material 'Bruker SHELXTL'
_computing_structure_refinement 'SHELXL-97 (Sheldrick, 2008)'
_computing_structure_solution 'SHELXS-97 (Sheldrick, 2008)'
_diffrn_ambient_temperature 173(2)
_diffrn_measured_fraction_theta_full 0.996
_diffrn_measured_fraction_theta_max 0.996
_diffrn_measurement_device_type 'CCD area detector'
_diffrn_measurement_method 'phi and omega scans'
_diffrn_radiation_monochromator graphite
_diffrn_radiation_source 'fine-focus sealed tube'
_diffrn_radiation_type MoK\a
_diffrn_radiation_wavelength 0.71073
_diffrn_reflns_av_R_equivalents 0.0596
_diffrn_reflns_av_sigmaI/netI 0.0585
_diffrn_reflns_limit_h_max 12
_diffrn_reflns_limit_h_min -12
_diffrn_reflns_limit_k_max 16
_diffrn_reflns_limit_k_min -16
_diffrn_reflns_limit_l_max 13
_diffrn_reflns_limit_l_min -12
_diffrn_reflns_number 12691
_diffrn_reflns_theta_full 26.48
_diffrn_reflns_theta_max 26.48
_diffrn_reflns_theta_min 2.53
_exptl_absorpt_coefficient_mu 0.078
_exptl_absorpt_correction_T_max 0.9866
_exptl_absorpt_correction_T_min 0.9801
_exptl_absorpt_correction_type numerical
_exptl_absorpt_process_details SADABS
_exptl_crystal_colour colourless
_exptl_crystal_density_diffrn 1.276
_exptl_crystal_density_meas ?
_exptl_crystal_density_method 'not measured'
_exptl_crystal_description block
_exptl_crystal_F_000 536
_exptl_crystal_size_max 0.26
_exptl_crystal_size_mid 0.18
_exptl_crystal_size_min 0.17
_refine_diff_density_max 0.586
_refine_diff_density_min -0.332
_refine_diff_density_rms 0.074
_refine_ls_extinction_method none
_refine_ls_goodness_of_fit_ref 1.032
_refine_ls_hydrogen_treatment mixed
_refine_ls_matrix_type full
_refine_ls_number_parameters 193
_refine_ls_number_reflns 2792
_refine_ls_number_restraints 181
_refine_ls_restrained_S_all 1.080
_refine_ls_R_factor_all 0.1670
_refine_ls_R_factor_gt 0.1180
_refine_ls_shift/su_max 0.002
_refine_ls_shift/su_mean 0.001
_refine_ls_structure_factor_coef Fsqd
_refine_ls_weighting_details 'calc w=1/[\s^2^(Fo^2^)+(0.1148P)^2^+4.3149P] where P=(Fo^2^+2Fc^2^)/3'
_refine_ls_weighting_scheme calc
_refine_ls_wR_factor_gt 0.2854
_refine_ls_wR_factor_ref 0.3209
_reflns_number_gt 1711
_reflns_number_total 2792
_reflns_threshold_expression >2sigma(I)
_cod_data_source_file om300521j_si_002.cif
_cod_data_source_block Compound_7
_cod_depositor_comments
;
The following automatic conversions were performed:

'_symmetry_cell_setting' value 'Monoclinic' changed to 'monoclinic'
according to /home/saulius/struct/CIF-dictionaries/cif_core.dic
dictionary named 'cif_core.dic' version 2.4.2 from 2011-04-26.

Automatic conversion script
Id: cif_fix_values 1891 2012-01-12 08:04:46Z andrius 

The following automatic conversions were performed:

'_exptl_crystal_density_meas' value 'not measured' was changed to '?'
- the value is perceived as not measured.

Automatic conversion script
Id: cif_fix_values 3008 2015-01-20 13:52:24Z robertas 
;
_cod_original_cell_volume 1355.2(8)
_cod_original_sg_symbol_H-M P2(1)/n
_cod_database_code 4078910

loop_
_symmetry_equiv_pos_as_xyz
'x, y, z'
'-x+1/2, y+1/2, -z+1/2'
'-x, -y, -z'
'x-1/2, -y-1/2, z-1/2'

loop_
_atom_site_label
_atom_site_type_symbol
_atom_site_fract_x
_atom_site_fract_y
_atom_site_fract_z
_atom_site_U_iso_or_equiv
_atom_site_adp_type
_atom_site_occupancy
_atom_site_symmetry_multiplicity
_atom_site_calc_flag
_atom_site_refinement_flags
_atom_site_disorder_assembly
_atom_site_disorder_group
O1 O 0.1856(5) 0.3120(2) 1.1336(4) 0.0619(12) Uani 1 1 d . . .
O2 O 0.2707(4) 0.3817(3) 1.3172(3) 0.0552(11) Uani 1 1 d . . .
N1 N 0.1897(5) 0.6528(3) 1.1337(3) 0.0419(11) Uani 1 1 d . A .
H1A H 0.2131 0.7126 1.1705 0.050 Uiso 1 1 calc R . .
N2 N 0.1923(5) 0.4792(3) 1.1376(3) 0.0442(11) Uani 1 1 d . A .
N3 N 0.2835(5) 0.5803(3) 1.3260(4) 0.0522(13) Uani 1 1 d . A .
H3B H 0.2994 0.6426 1.3581 0.063 Uiso 1 1 calc R . .
H3C H 0.3074 0.5260 1.3753 0.063 Uiso 1 1 calc R . .
N4 N 0.2185(5) 0.3896(3) 1.2000(4) 0.0468(11) Uani 1 1 d . . .
C13 C 0.1175(6) 0.6535(4) 1.0024(4) 0.0429(13) Uani 1 1 d . . .
H13D H 0.056(5) 0.597(4) 0.992(4) 0.029(11) Uiso 1 1 d . . .
H10C H 0.065(5) 0.717(4) 0.988(5) 0.044(14) Uiso 1 1 d . . .
C14 C 0.2239(5) 0.5680(3) 1.2042(4) 0.0406(12) Uani 1 1 d . . .
C1 C 0.2033(5) 0.6570(3) 0.8969(4) 0.0396(12) Uani 0.389(18) 1 d PD A 1
C2 C 0.2781(16) 0.5510(8) 0.8547(13) 0.0378(8) Uiso 0.389(18) 1 d PD A 1
H2 H 0.2653 0.4732 0.9135 0.0378(8) Uiso 0.389(18) 1 calc PR A 1
B3 B 0.1405(13) 0.5946(15) 0.7531(12) 0.0378(8) Uiso 0.389(18) 1 d PD A 1
H3 H 0.0387 0.5535 0.7342 0.0378(8) Uiso 0.389(18) 1 calc PR A 1
B4 B 0.1591(17) 0.7343(13) 0.7631(13) 0.0378(8) Uiso 0.389(18) 1 d PD A 1
H4 H 0.0699 0.7902 0.7501 0.0378(8) Uiso 0.389(18) 1 calc PR A 1
B5 B 0.3079(18) 0.7579(10) 0.8754(15) 0.0378(8) Uiso 0.389(18) 1 d PD A 1
H5 H 0.3188 0.8301 0.9402 0.0378(8) Uiso 0.389(18) 1 calc PR A 1
B6 B 0.3822(11) 0.6391(16) 0.9351(10) 0.0378(8) Uiso 0.389(18) 1 d PD A 1
H6 H 0.4421 0.6297 1.0388 0.0378(8) Uiso 0.389(18) 1 calc PR A 1
B7 B 0.2814(18) 0.5454(9) 0.6931(15) 0.0378(8) Uiso 0.389(18) 1 d PD A 1
H7 H 0.2762 0.4710 0.6325 0.0378(8) Uiso 0.389(18) 1 calc PR A 1
B8 B 0.2020(11) 0.6621(17) 0.6288(10) 0.0378(8) Uiso 0.389(18) 1 d PD A 1
H8 H 0.1407 0.6678 0.5252 0.0378(8) Uiso 0.389(18) 1 calc PR A 1
B9 B 0.310(2) 0.7654(8) 0.7078(16) 0.0378(8) Uiso 0.389(18) 1 d PD A 1
H9 H 0.3231 0.8426 0.6574 0.0378(8) Uiso 0.389(18) 1 calc PR A 1
B10 B 0.4449(13) 0.7046(15) 0.8141(12) 0.0378(8) Uiso 0.389(18) 1 d PD A 1
H10 H 0.5503 0.7398 0.8349 0.0378(8) Uiso 0.389(18) 1 calc PR A 1
B11 B 0.4238(16) 0.5692(13) 0.8027(13) 0.0378(8) Uiso 0.389(18) 1 d PD A 1
H11 H 0.5115 0.5119 0.8151 0.0378(8) Uiso 0.389(18) 1 calc PR A 1
B12 B 0.3742(8) 0.6512(5) 0.6629(5) 0.0543(17) Uani 0.389(18) 1 d PD A 1
H12 H 0.4291 0.6528 0.5790 0.065 Uiso 0.389(18) 1 calc PR A 1
C1A C 0.2033(5) 0.6570(3) 0.8969(4) 0.0396(12) Uani 0.264(6) 1 d PD A 2
C2A C 0.3134(15) 0.5727(11) 0.8925(14) 0.0378(8) Uiso 0.264(6) 1 d PD A 2
H2A1 H 0.3346 0.5071 0.9746 0.0378(8) Uiso 0.264(6) 1 calc PR A 2
B3A B 0.1679(17) 0.5622(12) 0.7838(16) 0.0378(8) Uiso 0.264(6) 1 d PD A 2
H3A H 0.0908 0.4972 0.7825 0.0378(8) Uiso 0.264(6) 1 calc PR A 2
B4A B 0.1178(14) 0.6958(15) 0.7479(13) 0.0378(8) Uiso 0.264(6) 1 d PD A 2
H4A H 0.0079 0.7212 0.7224 0.0378(8) Uiso 0.264(6) 1 calc PR A 2
B5A B 0.2406(19) 0.7740(10) 0.8431(16) 0.0378(8) Uiso 0.264(6) 1 d PD A 2
H5A H 0.2106 0.8520 0.8815 0.0378(8) Uiso 0.264(6) 1 calc PR A 2
B6A B 0.3645(13) 0.6955(15) 0.9376(12) 0.0378(8) Uiso 0.264(6) 1 d PD A 2
H6A H 0.4191 0.7207 1.0388 0.0378(8) Uiso 0.264(6) 1 calc PR A 2
B7A B 0.3258(18) 0.5433(10) 0.7377(17) 0.0378(8) Uiso 0.264(6) 1 d PD A 2
H7A H 0.3573 0.4639 0.7048 0.0378(8) Uiso 0.264(6) 1 calc PR A 2
B8A B 0.2005(13) 0.6199(15) 0.6399(13) 0.0378(8) Uiso 0.264(6) 1 d PD A 2
H8A H 0.1436 0.5951 0.5394 0.0378(8) Uiso 0.264(6) 1 calc PR A 2
B9A B 0.2492(19) 0.7529(12) 0.6783(15) 0.0378(8) Uiso 0.264(6) 1 d PD A 2
H9A H 0.2286 0.8188 0.6037 0.0378(8) Uiso 0.264(6) 1 calc PR A 2
B10A B 0.3969(17) 0.7500(12) 0.7935(15) 0.0378(8) Uiso 0.264(6) 1 d PD A 2
H10A H 0.4761 0.8135 0.7956 0.0378(8) Uiso 0.264(6) 1 calc PR A 2
B11A B 0.4405(14) 0.6208(15) 0.8308(13) 0.0378(8) Uiso 0.264(6) 1 d PD A 2
H11A H 0.5497 0.5951 0.8620 0.0378(8) Uiso 0.264(6) 1 calc PR A 2
B12A B 0.3742(8) 0.6512(5) 0.6629(5) 0.0543(17) Uani 0.264(6) 1 d PD A 2
H12A H 0.4321 0.6469 0.5813 0.065 Uiso 0.264(6) 1 calc PR A 2
C1B C 0.2033(5) 0.6570(3) 0.8969(4) 0.0396(12) Uani 0.35(2) 1 d PD A 3
C2B C 0.2436(18) 0.5478(8) 0.8346(14) 0.0378(8) Uiso 0.35(2) 1 d PD A 3
H2B H 0.2074 0.4684 0.8761 0.0378(8) Uiso 0.35(2) 1 calc PR A 3
B3B B 0.1249(12) 0.6231(16) 0.7421(12) 0.0378(8) Uiso 0.35(2) 1 d PD A 3
H3B1 H 0.0134 0.6028 0.7138 0.0378(8) Uiso 0.35(2) 1 calc PR A 3
B4B B 0.1871(17) 0.7526(11) 0.7844(15) 0.0378(8) Uiso 0.35(2) 1 d PD A 3
H4B H 0.1163 0.8218 0.7842 0.0378(8) Uiso 0.35(2) 1 calc PR A 3
B5B B 0.3351(16) 0.7434(12) 0.9008(15) 0.0378(8) Uiso 0.35(2) 1 d PD A 3
H5B H 0.3639 0.8053 0.9797 0.0378(8) Uiso 0.35(2) 1 calc PR A 3
B6B B 0.3683(14) 0.6109(15) 0.9329(11) 0.0378(8) Uiso 0.35(2) 1 d PD A 3
H6B H 0.4202 0.5826 1.0336 0.0378(8) Uiso 0.35(2) 1 calc PR A 3
B7B B 0.2486(18) 0.5584(11) 0.6730(14) 0.0378(8) Uiso 0.35(2) 1 d PD A 3
H7B H 0.2222 0.4930 0.5985 0.0378(8) Uiso 0.35(2) 1 calc PR A 3
B8B B 0.2125(13) 0.6915(15) 0.6363(12) 0.0378(8) Uiso 0.35(2) 1 d PD A 3
H8B H 0.1588 0.7182 0.5354 0.0378(8) Uiso 0.35(2) 1 calc PR A 3
B9B B 0.346(2) 0.7660(9) 0.7374(18) 0.0378(8) Uiso 0.35(2) 1 d PD A 3
H9B H 0.3849 0.8434 0.7056 0.0378(8) Uiso 0.35(2) 1 calc PR A 3
B10B B 0.4556(12) 0.6757(16) 0.8292(12) 0.0378(8) Uiso 0.35(2) 1 d PD A 3
H10B H 0.5687 0.6896 0.8583 0.0378(8) Uiso 0.35(2) 1 calc PR A 3
B11B B 0.3910(19) 0.5516(11) 0.7866(14) 0.0378(8) Uiso 0.35(2) 1 d PD A 3
H11B H 0.4599 0.4813 0.7862 0.0378(8) Uiso 0.35(2) 1 calc PR A 3
B12B B 0.3742(8) 0.6512(5) 0.6629(5) 0.0543(17) Uani 0.35(2) 1 d PD A 3
H12B H 0.4296 0.6528 0.5793 0.065 Uiso 0.35(2) 1 calc PR A 3

loop_
_atom_site_aniso_label
_atom_site_aniso_U_11
_atom_site_aniso_U_22
_atom_site_aniso_U_33
_atom_site_aniso_U_23
_atom_site_aniso_U_13
_atom_site_aniso_U_12
O1 0.108(3) 0.0225(17) 0.052(2) -0.0027(15) 0.006(2) 0.0037(19)
O2 0.096(3) 0.0379(19) 0.0320(18) 0.0112(14) 0.0127(18) 0.0037(19)
N1 0.081(3) 0.0221(18) 0.0246(18) -0.0044(14) 0.0141(19) 0.0000(19)
N2 0.085(3) 0.0222(18) 0.0268(18) 0.0009(15) 0.0141(19) 0.004(2)
N3 0.100(4) 0.034(2) 0.0235(19) -0.0052(16) 0.012(2) -0.002(2)
N4 0.082(3) 0.0259(19) 0.034(2) 0.0022(16) 0.013(2) 0.004(2)
C13 0.079(4) 0.023(2) 0.028(2) 0.0033(18) 0.013(2) 0.008(3)
C14 0.074(4) 0.029(2) 0.023(2) -0.0014(17) 0.020(2) 0.002(2)
C1 0.079(4) 0.0176(19) 0.024(2) 0.0014(16) 0.014(2) 0.000(2)
B12 0.089(5) 0.048(3) 0.028(3) 0.004(2) 0.015(3) -0.019(3)
C1A 0.079(4) 0.0176(19) 0.024(2) 0.0014(16) 0.014(2) 0.000(2)
B12A 0.089(5) 0.048(3) 0.028(3) 0.004(2) 0.015(3) -0.019(3)
C1B 0.079(4) 0.0176(19) 0.024(2) 0.0014(16) 0.014(2) 0.000(2)
B12B 0.089(5) 0.048(3) 0.028(3) 0.004(2) 0.015(3) -0.019(3)

loop_
_atom_type_symbol
_atom_type_description
_atom_type_scat_dispersion_real
_atom_type_scat_dispersion_imag
_atom_type_scat_source
C C 0.0033 0.0016 'International Tables Vol C Tables 4.2.6.8 and 6.1.1.4'
H H 0.0000 0.0000 'International Tables Vol C Tables 4.2.6.8 and 6.1.1.4'
N N 0.0061 0.0033 'International Tables Vol C Tables 4.2.6.8 and 6.1.1.4'
O O 0.0106 0.0060 'International Tables Vol C Tables 4.2.6.8 and 6.1.1.4'
B B 0.0013 0.0007 'International Tables Vol C Tables 4.2.6.8 and 6.1.1.4'

loop_
_geom_angle_atom_site_label_1
_geom_angle_atom_site_label_2
_geom_angle_atom_site_label_3
_geom_angle
C14 N1 C13 124.8(4)
C14 N1 H1A 117.6
C13 N1 H1A 117.6
N4 N2 C14 118.7(4)
C14 N3 H3B 120.0
C14 N3 H3C 120.0
H3B N3 H3C 120.0
O1 N4 O2 120.6(4)
O1 N4 N2 115.1(4)
O2 N4 N2 124.3(4)
N1 C13 C1 115.5(5)
N1 C13 H13D 108(3)
C1 C13 H13D 113(3)
N1 C13 H10C 109(3)
C1 C13 H10C 103(3)
H13D C13 H10C 107(4)
N3 C14 N1 117.6(4)
N3 C14 N2 128.6(4)
N1 C14 N2 113.8(4)
C13 C1 C2 120.9(5)
C13 C1 B4 120.5(5)
C2 C1 B4 109.4(6)
C13 C1 B3 116.4(5)
C2 C1 B3 59.9(6)
B4 C1 B3 64.1(6)
C13 C1 B5 124.3(5)
C2 C1 B5 105.7(6)
B4 C1 B5 61.9(6)
B3 C1 B5 112.5(6)
C13 C1 B6 121.4(5)
C2 C1 B6 57.5(5)
B4 C1 B6 111.3(6)
B3 C1 B6 109.4(6)
B5 C1 B6 60.5(6)
C1 C2 B6 65.3(6)
C1 C2 B11 116.0(8)
B6 C2 B11 63.5(7)
C1 C2 B3 61.7(5)
B6 C2 B3 117.5(8)
B11 C2 B3 115.3(7)
C1 C2 B7 112.9(7)
B6 C2 B7 113.9(7)
B11 C2 B7 60.7(6)
B3 C2 B7 63.4(6)
C1 C2 H2 117.5
B6 C2 H2 115.7
B11 C2 H2 117.7
B3 C2 H2 116.6
B7 C2 H2 119.8
C2 B3 C1 58.5(5)
C2 B3 B8 105.3(7)
C1 B3 B8 106.4(7)
C2 B3 B7 58.3(6)
C1 B3 B7 106.2(7)
B8 B3 B7 60.5(6)
C2 B3 B4 103.4(7)
C1 B3 B4 57.7(5)
B8 B3 B4 60.2(6)
B7 B3 B4 107.2(7)
C2 B3 H3 124.7
C1 B3 H3 123.3
B8 B3 H3 121.9
B7 B3 H3 121.9
B4 B3 H3 123.5
C1 B4 B5 59.4(5)
C1 B4 B9 106.4(7)
B5 B4 B9 59.4(7)
C1 B4 B8 105.4(7)
B5 B4 B8 107.9(7)
B9 B4 B8 61.5(6)
C1 B4 B3 58.3(5)
B5 B4 B3 106.1(7)
B9 B4 B3 107.1(7)
B8 B4 B3 58.4(6)
C1 B4 H4 123.5
B5 B4 H4 122.2
B9 B4 H4 121.6
B8 B4 H4 122.0
B3 B4 H4 123.3
C1 B5 B9 106.8(7)
C1 B5 B4 58.7(5)
B9 B5 B4 60.6(7)
C1 B5 B10 107.1(7)
B9 B5 B10 60.9(6)
B4 B5 B10 109.1(7)
C1 B5 B6 62.0(5)
B9 B5 B6 108.6(7)
B4 B5 B6 110.0(7)
B10 B5 B6 58.5(6)
C1 B5 H5 122.5
B9 B5 H5 121.6
B4 B5 H5 120.9
B10 B5 H5 122.1
B6 B5 H5 120.6
C2 B6 B10 104.4(7)
C2 B6 B11 58.4(6)
B10 B6 B11 60.7(6)
C2 B6 B5 103.0(7)
B10 B6 B5 60.6(7)
B11 B6 B5 108.4(7)
C2 B6 C1 57.1(5)
B10 B6 C1 105.2(7)
B11 B6 C1 105.4(7)
B5 B6 C1 57.5(5)
C2 B6 H6 125.5
B10 B6 H6 122.4
B11 B6 H6 121.4
B5 B6 H6 122.8
C1 B6 H6 124.4
C2 B7 B11 59.3(6)
C2 B7 B12 104.9(7)
B11 B7 B12 63.4(6)
C2 B7 B3 58.3(6)
B11 B7 B3 109.8(7)
B12 B7 B3 106.2(7)
C2 B7 B8 104.5(7)
B11 B7 B8 111.7(8)
B12 B7 B8 58.8(6)
B3 B7 B8 59.4(6)
C2 B7 H7 125.2
B11 B7 H7 118.1
B12 B7 H7 122.6
B3 B7 H7 122.3
B8 B7 H7 122.0
B12 B8 B3 106.6(7)
B12 B8 B7 58.8(5)
B3 B8 B7 60.0(6)
B12 B8 B4 105.0(7)
B3 B8 B4 61.3(6)
B7 B8 B4 107.6(7)
B12 B8 B9 57.7(5)
B3 B8 B9 107.0(7)
B7 B8 B9 104.9(7)
B4 B8 B9 58.5(6)
B12 B8 H8 123.9
B3 B8 H8 121.2
B7 B8 H8 122.6
B4 B8 H8 122.2
B9 B8 H8 123.9
B12 B9 B5 107.2(7)
B12 B9 B4 106.6(7)
B5 B9 B4 60.0(6)
B12 B9 B10 60.0(6)
B5 B9 B10 60.0(7)
B4 B9 B10 108.0(7)
B12 B9 B8 58.2(5)
B5 B9 B8 107.2(7)
B4 B9 B8 60.0(6)
B10 B9 B8 106.7(7)
B12 B9 H9 122.8
B5 B9 H9 121.9
B4 B9 H9 121.8
B10 B9 H9 121.8
B8 B9 H9 122.8
B6 B10 B12 108.5(7)
B6 B10 B11 60.5(7)
B12 B10 B11 61.6(5)
B6 B10 B5 60.9(6)
B12 B10 B5 104.9(7)
B11 B10 B5 108.5(7)
B6 B10 B9 109.0(7)
B12 B10 B9 58.0(5)
B11 B10 B9 109.0(7)
B5 B10 B9 59.1(6)
B6 B10 H10 120.5
B12 B10 H10 123.0
B11 B10 H10 120.3
B5 B10 H10 122.9
B9 B10 H10 122.0
C2 B11 B7 60.0(6)
C2 B11 B6 58.1(6)
B7 B11 B6 108.9(7)
C2 B11 B10 102.7(7)
B7 B11 B10 107.6(7)
B6 B11 B10 58.8(6)
C2 B11 B12 102.0(7)
B7 B11 B12 58.8(5)
B6 B11 B12 105.0(7)
B10 B11 B12 58.8(5)
C2 B11 H11 125.6
B7 B11 H11 120.5
B6 B11 H11 122.2
B10 B11 H11 123.5
B12 B11 H11 124.8
B9 B12 B7 112.8(7)
B9 B12 B8 64.1(7)
B7 B12 B8 62.4(6)
B9 B12 B10 61.9(6)
B7 B12 B10 107.3(6)
B8 B12 B10 112.9(7)
B9 B12 B11 110.6(6)
B7 B12 B11 57.7(6)
B8 B12 B11 110.0(6)
B10 B12 B11 59.6(6)
B9 B12 H12 117.7
B7 B12 H12 121.6
B8 B12 H12 117.8
B10 B12 H12 120.9
B11 B12 H12 122.5
B11A C2A B7A 61.2(7)
B11A C2A B3A 114.5(9)
B7A C2A B3A 63.1(8)
B11A C2A B6A 62.6(8)
B7A C2A B6A 113.7(9)
B3A C2A B6A 116.2(9)
B11A C2A H2A1 119.4
B7A C2A H2A1 119.4
B3A C2A H2A1 116.3
B6A C2A H2A1 117.1
C2A B3A B8A 105.2(8)
C2A B3A B7A 58.1(8)
B8A B3A B7A 60.7(7)
C2A B3A B4A 103.8(9)
B8A B3A B4A 60.7(8)
B7A B3A B4A 108.0(9)
C2A B3A H3A 125.2
B8A B3A H3A 122.2
B7A B3A H3A 122.9
B4A B3A H3A 121.9
B5A B4A B9A 59.2(8)
B5A B4A B8A 107.5(9)
B9A B4A B8A 60.6(7)
B5A B4A B3A 106.6(9)
B9A B4A B3A 105.9(8)
B8A B4A B3A 57.9(7)
B5A B4A H4A 121.6
B9A B4A H4A 123.5
B8A B4A H4A 123.4
B3A B4A H4A 123.0
B9A B5A B4A 61.0(8)
B9A B5A B6A 107.5(9)
B4A B5A B6A 110.0(9)
B9A B5A B10A 59.1(7)
B4A B5A B10A 108.2(9)
B6A B5A B10A 58.8(8)
B9A B5A H5A 122.7
B4A B5A H5A 119.7
B6A B5A H5A 121.2
B10A B5A H5A 124.1
C2A B6A B10A 103.5(8)
C2A B6A B11A 57.3(8)
B10A B6A B11A 60.3(7)
C2A B6A B5A 103.3(8)
B10A B6A B5A 60.9(8)
B11A B6A B5A 108.2(9)
C2A B6A H6A 126.1
B10A B6A H6A 122.9
B11A B6A H6A 123.1
B5A B6A H6A 121.7
C2A B7A B11A 58.8(8)
C2A B7A B3A 58.8(7)
B11A B7A B3A 108.9(9)
C2A B7A B8A 104.8(8)
B11A B7A B8A 110.1(9)
B3A B7A B8A 59.4(8)
C2A B7A H7A 124.1
B11A B7A H7A 120.0
B3A B7A H7A 121.3
B8A B7A H7A 122.5
B3A B8A B7A 60.0(8)
B3A B8A B4A 61.4(7)
B7A B8A B4A 108.0(8)
B3A B8A B9A 107.5(8)
B7A B8A B9A 105.3(9)
B4A B8A B9A 59.1(8)
B3A B8A H8A 121.3
B7A B8A H8A 123.9
B4A B8A H8A 120.4
B9A B8A H8A 122.6
B10A B9A B5A 61.1(8)
B10A B9A B4A 108.8(9)
B5A B9A B4A 59.8(7)
B10A B9A B8A 107.3(9)
B5A B9A B8A 107.7(9)
B4A B9A B8A 60.3(8)
B10A B9A H9A 120.8
B5A B9A H9A 120.8
B4A B9A H9A 121.6
B8A B9A H9A 123.1
B6A B10A B9A 109.3(9)
B6A B10A B11A 60.1(8)
B9A B10A B11A 108.9(9)
B6A B10A B5A 60.4(7)
B9A B10A B5A 59.8(8)
B11A B10A B5A 107.7(9)
B6A B10A H10A 120.9
B9A B10A H10A 120.7
B11A B10A H10A 122.1
B5A B10A H10A 121.8
C2A B11A B7A 60.1(8)
C2A B11A B6A 60.1(7)
B7A B11A B6A 110.7(9)
C2A B11A B10A 105.1(9)
B7A B11A B10A 108.4(9)
B6A B11A B10A 59.6(8)
C2A B11A H11A 124.0
B7A B11A H11A 121.2
B6A B11A H11A 119.5
B10A B11A H11A 122.1
B11B C2B B6B 63.3(7)
B11B C2B B7B 60.7(6)
B6B C2B B7B 114.2(8)
B11B C2B B3B 113.3(8)
B6B C2B B3B 116.2(8)
B7B C2B B3B 62.5(7)
B11B C2B H2B 119.0
B6B C2B H2B 116.1
B7B C2B H2B 119.5
B3B C2B H2B 117.6
C2B B3B B7B 58.6(7)
C2B B3B B8B 104.8(8)
B7B B3B B8B 60.7(6)
C2B B3B B4B 102.2(8)
B7B B3B B4B 107.2(8)
B8B B3B B4B 59.9(7)
C2B B3B H3B1 125.3
B7B B3B H3B1 121.8
B8B B3B H3B1 122.3
B4B B3B H3B1 123.8
B5B B4B B9B 59.4(7)
B5B B4B B8B 109.1(8)
B9B B4B B8B 61.8(6)
B5B B4B B3B 108.7(8)
B9B B4B B3B 108.4(8)
B8B B4B B3B 58.8(6)
B5B B4B H4B 120.8
B9B B4B H4B 121.5
B8B B4B H4B 122.0
B3B B4B H4B 122.0
B9B B5B B4B 60.7(7)
B9B B5B B6B 107.6(8)
B4B B5B B6B 107.9(8)
B9B B5B B10B 60.4(6)
B4B B5B B10B 108.1(8)
B6B B5B B10B 58.5(7)
B9B B5B H5B 121.8
B4B B5B H5B 121.6
B6B B5B H5B 121.8
B10B B5B H5B 122.7
C2B B6B B10B 105.5(7)
C2B B6B B11B 57.5(7)
B10B B6B B11B 60.7(6)
C2B B6B B5B 105.0(8)
B10B B6B B5B 60.9(7)
B11B B6B B5B 108.1(7)
C2B B6B H6B 124.8
B10B B6B H6B 121.6
B11B B6B H6B 122.9
B5B B6B H6B 121.6
B11B B7B C2B 58.5(7)
B11B B7B B3B 108.6(8)
C2B B7B B3B 59.0(6)
B11B B7B B8B 108.4(8)
C2B B7B B8B 104.4(7)
B3B B7B B8B 59.8(7)
B11B B7B H7B 120.0
C2B B7B H7B 124.5
B3B B7B H7B 122.0
B8B B7B H7B 123.5
B3B B8B B7B 59.4(7)
B3B B8B B4B 61.3(6)
B7B B8B B4B 107.2(7)
B3B B8B B9B 107.8(7)
B7B B8B B9B 106.4(8)
B4B B8B B9B 58.6(7)
B3B B8B H8B 120.8
B7B B8B H8B 122.2
B4B B8B H8B 122.5
B9B B8B H8B 123.3
B5B B9B B10B 60.5(7)
B5B B9B B4B 59.8(6)
B10B B9B B4B 107.5(8)
B5B B9B B8B 107.6(8)
B10B B9B B8B 106.9(8)
B4B B9B B8B 59.6(7)
B5B B9B H9B 120.7
B10B B9B H9B 121.1
B4B B9B H9B 122.8
B8B B9B H9B 123.4
B6B B10B B11B 60.4(7)
B6B B10B B9B 108.3(8)
B11B B10B B9B 107.2(8)
B6B B10B B5B 60.6(6)
B11B B10B B5B 107.6(8)
B9B B10B B5B 59.2(7)
B6B B10B H10B 120.6
B11B B10B H10B 121.3
B9B B10B H10B 122.8
B5B B10B H10B 122.9
C2B B11B B7B 60.8(7)
C2B B11B B6B 59.2(6)
B7B B11B B6B 110.8(8)
C2B B11B B10B 105.4(8)
B7B B11B B10B 111.1(8)
B6B B11B B10B 58.9(7)
C2B B11B H11B 124.1
B7B B11B H11B 118.8
B6B B11B H11B 121.6
B10B B11B H11B 121.6

loop_
_geom_bond_atom_site_label_1
_geom_bond_atom_site_label_2
_geom_bond_distance
O1 N4 1.235(5)
O2 N4 1.248(5)
N1 C14 1.333(6)
N1 C13 1.435(6)
N1 H1A 0.8800
N2 N4 1.336(5)
N2 C14 1.355(6)
N3 C14 1.317(6)
N3 H3B 0.8800
N3 H3C 0.8800
C13 C1 1.523(7)
C13 H13D 0.95(5)
C13 H10C 0.98(5)
C1 C2 1.670(10)
C1 B4 1.712(11)
C1 B3 1.724(11)
C1 B5 1.726(11)
C1 B6 1.806(12)
C2 B6 1.677(14)
C2 B11 1.683(14)
C2 B3 1.694(14)
C2 B7 1.695(13)
C2 H2 1.2000
B3 B8 1.770(15)
B3 B7 1.781(15)
B3 B4 1.823(16)
B3 H3 1.1501
B4 B5 1.767(16)
B4 B9 1.777(16)
B4 B8 1.804(14)
B4 H4 1.1501
B5 B9 1.756(14)
B5 B10 1.774(15)
B5 B6 1.779(16)
B5 H5 1.1501
B6 B10 1.737(15)
B6 B11 1.767(15)
B6 H6 1.1501
B7 B11 1.706(16)
B7 B12 1.727(12)
B7 B8 1.789(16)
B7 H7 1.1501
B8 B12 1.728(13)
B8 B9 1.830(16)
B8 H8 1.1501
B9 B12 1.719(12)
B9 B10 1.789(16)
B9 H9 1.1501
B10 B12 1.756(12)
B10 B11 1.771(16)
B10 H10 1.1501
B11 B12 1.805(12)
B11 H11 1.1501
B12 H12 1.1200
C2A B11A 1.665(17)
C2A B7A 1.687(17)
C2A B3A 1.701(17)
C2A B6A 1.716(17)
C2A H2A1 1.2000
B3A B8A 1.763(18)
B3A B7A 1.773(18)
B3A B4A 1.826(19)
B3A H3A 1.1501
B4A B5A 1.770(18)
B4A B9A 1.792(19)
B4A B8A 1.813(17)
B4A H4A 1.1501
B5A B9A 1.760(17)
B5A B6A 1.775(18)
B5A B10A 1.784(18)
B5A H5A 1.1501
B6A B10A 1.746(18)
B6A B11A 1.757(18)
B6A H6A 1.1501
B7A B11A 1.706(18)
B7A B8A 1.785(18)
B7A H7A 1.1501
B8A B9A 1.820(19)
B8A H8A 1.1501
B9A B10A 1.748(19)
B9A H9A 1.1501
B10A B11A 1.759(18)
B10A H10A 1.1501
B11A H11A 1.1501
C2B B11B 1.663(15)
C2B B6B 1.693(15)
C2B B7B 1.702(14)
C2B B3B 1.710(15)
C2B H2B 1.2000
B3B B7B 1.769(16)
B3B B8B 1.777(16)
B3B B4B 1.822(16)
B3B H3B1 1.1501
B4B B5B 1.762(16)
B4B B9B 1.778(16)
B4B B8B 1.798(15)
B4B H4B 1.1501
B5B B9B 1.755(15)
B5B B6B 1.771(16)
B5B B10B 1.777(16)
B5B H5B 1.1501
B6B B10B 1.735(16)
B6B B11B 1.762(15)
B6B H6B 1.1501
B7B B11B 1.702(16)
B7B B8B 1.792(16)
B7B H7B 1.1501
B8B B9B 1.837(17)
B8B H8B 1.1501
B9B B10B 1.776(16)
B9B H9B 1.1501
B10B B11B 1.766(16)
B10B H10B 1.1501
B11B H11B 1.1501

loop_
_geom_hbond_atom_site_label_D
_geom_hbond_atom_site_label_H
_geom_hbond_atom_site_label_A
_geom_hbond_distance_DH
_geom_hbond_distance_HA
_geom_hbond_distance_DA
_geom_hbond_angle_DHA
_geom_hbond_site_symmetry_A
N1 H1A O2 0.88 2.20 3.028(5) 156.4 2_557
N1 H1A O1 0.88 2.48 3.268(5) 149.1 2_557
N1 H1A N4 0.88 2.69 3.570(5) 175.7 2_557
N3 H3B O1 0.88 2.20 3.045(5) 159.9 2_557
N3 H3C O2 0.88 1.98 2.580(5) 124.0 .

loop_
_geom_torsion_atom_site_label_1
_geom_torsion_atom_site_label_2
_geom_torsion_atom_site_label_3
_geom_torsion_atom_site_label_4
_geom_torsion
C14 N2 N4 O1 179.2(5)
C14 N2 N4 O2 0.1(8)
C14 N1 C13 C1 -94.0(6)
C13 N1 C14 N3 -176.2(5)
C13 N1 C14 N2 4.4(7)
N4 N2 C14 N3 2.6(8)
N4 N2 C14 N1 -178.0(5)
N1 C13 C1 C2 78.6(9)
N1 C13 C1 B4 -138.2(9)
N1 C13 C1 B3 147.7(9)
N1 C13 C1 B5 -63.4(10)
N1 C13 C1 B6 10.2(9)
C13 C1 C2 B6 -109.8(6)
B4 C1 C2 B6 103.4(7)
B3 C1 C2 B6 145.6(7)
B5 C1 C2 B6 38.3(7)
C13 C1 C2 B11 -149.3(7)
B4 C1 C2 B11 63.9(10)
B3 C1 C2 B11 106.1(8)
B5 C1 C2 B11 -1.2(9)
B6 C1 C2 B11 -39.5(7)
C13 C1 C2 B3 104.6(7)
B4 C1 C2 B3 -42.2(7)
B5 C1 C2 B3 -107.3(7)
B6 C1 C2 B3 -145.6(7)
C13 C1 C2 B7 143.4(7)
B4 C1 C2 B7 -3.4(10)
B3 C1 C2 B7 38.8(7)
B5 C1 C2 B7 -68.6(9)
B6 C1 C2 B7 -106.8(8)
B6 C2 B3 C1 -35.4(7)
B11 C2 B3 C1 -107.2(9)
B7 C2 B3 C1 -139.8(7)
C1 C2 B3 B8 100.1(8)
B6 C2 B3 B8 64.7(10)
B11 C2 B3 B8 -7.2(11)
B7 C2 B3 B8 -39.8(7)
C1 C2 B3 B7 139.8(7)
B6 C2 B3 B7 104.5(8)
B11 C2 B3 B7 32.6(8)
C1 C2 B3 B4 37.7(6)
B6 C2 B3 B4 2.3(10)
B11 C2 B3 B4 -69.5(10)
B7 C2 B3 B4 -102.1(7)
C13 C1 B3 C2 -112.0(6)
B4 C1 B3 C2 135.2(7)
B5 C1 B3 C2 95.6(8)
B6 C1 B3 C2 30.4(7)
C13 C1 B3 B8 149.8(6)
C2 C1 B3 B8 -98.2(8)
B4 C1 B3 B8 37.0(7)
B5 C1 B3 B8 -2.6(10)
B6 C1 B3 B8 -67.8(9)
C13 C1 B3 B7 -146.8(6)
C2 C1 B3 B7 -34.9(7)
B4 C1 B3 B7 100.4(8)
B5 C1 B3 B7 60.7(9)
B6 C1 B3 B7 -4.5(9)
C13 C1 B3 B4 112.8(6)
C2 C1 B3 B4 -135.2(7)
B5 C1 B3 B4 -39.7(7)
B6 C1 B3 B4 -104.9(7)
C13 C1 B4 B5 115.2(6)
C2 C1 B4 B5 -97.8(7)
B3 C1 B4 B5 -138.0(7)
B6 C1 B4 B5 -36.1(7)
C13 C1 B4 B9 153.0(6)
C2 C1 B4 B9 -60.0(9)
B3 C1 B4 B9 -100.2(8)
B5 C1 B4 B9 37.8(7)
B6 C1 B4 B9 1.7(9)
C13 C1 B4 B8 -142.8(6)
C2 C1 B4 B8 4.2(10)
B3 C1 B4 B8 -36.0(7)
B5 C1 B4 B8 102.0(8)
B6 C1 B4 B8 66.0(9)
C13 C1 B4 B3 -106.7(6)
C2 C1 B4 B3 40.2(7)
B5 C1 B4 B3 138.0(7)
B6 C1 B4 B3 102.0(7)
C2 B3 B4 C1 -38.1(6)
B8 B3 B4 C1 -138.3(7)
B7 B3 B4 C1 -98.6(8)
C2 B3 B4 B5 -1.3(9)
C1 B3 B4 B5 36.8(6)
B8 B3 B4 B5 -101.5(8)
B7 B3 B4 B5 -61.8(9)
C2 B3 B4 B9 61.0(9)
C1 B3 B4 B9 99.1(8)
B8 B3 B4 B9 -39.2(7)
B7 B3 B4 B9 0.4(10)
C2 B3 B4 B8 100.2(7)
C1 B3 B4 B8 138.3(7)
B7 B3 B4 B8 39.6(7)
C13 C1 B5 B9 -147.7(7)
C2 C1 B5 B9 65.6(9)
B4 C1 B5 B9 -38.4(7)
B3 C1 B5 B9 2.2(10)
B6 C1 B5 B9 102.5(8)
C13 C1 B5 B4 -109.3(7)
C2 C1 B5 B4 104.0(6)
B3 C1 B5 B4 40.6(7)
B6 C1 B5 B4 140.9(7)
C13 C1 B5 B10 148.3(6)
C2 C1 B5 B10 1.6(9)
B4 C1 B5 B10 -102.4(8)
B3 C1 B5 B10 -61.8(9)
B6 C1 B5 B10 38.6(7)
C13 C1 B5 B6 109.7(6)
C2 C1 B5 B6 -36.9(6)
B4 C1 B5 B6 -140.9(7)
B3 C1 B5 B6 -100.3(7)
B9 B4 B5 C1 -136.9(7)
B8 B4 B5 C1 -97.7(8)
B3 B4 B5 C1 -36.3(6)
C1 B4 B5 B9 136.9(7)
B8 B4 B5 B9 39.3(7)
B3 B4 B5 B9 100.6(7)
C1 B4 B5 B10 98.8(8)
B9 B4 B5 B10 -38.1(7)
B8 B4 B5 B10 1.1(11)
B3 B4 B5 B10 62.5(9)
C1 B4 B5 B6 36.3(6)
B9 B4 B5 B6 -100.6(8)
B8 B4 B5 B6 -61.3(10)
B3 B4 B5 B6 0.0(9)
C1 C2 B6 B10 -99.0(8)
B11 C2 B6 B10 41.3(7)
B3 C2 B6 B10 -64.9(10)
B7 C2 B6 B10 6.4(11)
C1 C2 B6 B11 -140.3(7)
B3 C2 B6 B11 -106.1(8)
B7 C2 B6 B11 -34.9(8)
C1 C2 B6 B5 -36.4(6)
B11 C2 B6 B5 103.8(7)
B3 C2 B6 B5 -2.3(10)
B7 C2 B6 B5 68.9(9)
B11 C2 B6 C1 140.3(7)
B3 C2 B6 C1 34.1(6)
B7 C2 B6 C1 105.3(8)
C1 B5 B6 C2 36.2(6)
B9 B5 B6 C2 -63.3(9)
B4 B5 B6 C2 1.3(9)
B10 B5 B6 C2 -99.4(7)
C1 B5 B6 B10 135.7(7)
B9 B5 B6 B10 36.1(8)
B4 B5 B6 B10 100.7(8)
C1 B5 B6 B11 96.9(8)
B9 B5 B6 B11 -2.6(11)
B4 B5 B6 B11 62.0(10)
B10 B5 B6 B11 -38.7(7)
B9 B5 B6 C1 -99.6(8)
B4 B5 B6 C1 -35.0(6)
B10 B5 B6 C1 -135.7(7)
C13 C1 B6 C2 108.9(6)
B4 C1 B6 C2 -100.1(7)
B3 C1 B6 C2 -31.2(7)
B5 C1 B6 C2 -136.7(7)
C13 C1 B6 B10 -153.5(6)
C2 C1 B6 B10 97.6(8)
B4 C1 B6 B10 -2.5(9)
B3 C1 B6 B10 66.4(9)
B5 C1 B6 B10 -39.1(7)
C13 C1 B6 B11 143.3(6)
C2 C1 B6 B11 34.4(7)
B4 C1 B6 B11 -65.7(9)
B3 C1 B6 B11 3.2(9)
B5 C1 B6 B11 -102.3(8)
C13 C1 B6 B5 -114.4(6)
C2 C1 B6 B5 136.7(7)
B4 C1 B6 B5 36.6(7)
B3 C1 B6 B5 105.5(7)
C1 C2 B7 B11 108.0(9)
B6 C2 B7 B11 36.0(8)
B3 C2 B7 B11 146.0(8)
C1 C2 B7 B12 62.0(10)
B6 C2 B7 B12 -10.0(11)
B11 C2 B7 B12 -45.9(7)
B3 C2 B7 B12 100.1(8)
C1 C2 B7 B3 -38.1(7)
B6 C2 B7 B3 -110.1(9)
B11 C2 B7 B3 -146.0(8)
C1 C2 B7 B8 1.0(10)
B6 C2 B7 B8 -71.0(10)
B11 C2 B7 B8 -107.0(8)
B3 C2 B7 B8 39.1(8)
C1 B3 B7 C2 34.9(6)
B8 B3 B7 C2 134.9(8)
B4 B3 B7 C2 95.4(8)
C2 B3 B7 B11 -30.7(8)
C1 B3 B7 B11 4.2(10)
B8 B3 B7 B11 104.2(8)
B4 B3 B7 B11 64.6(10)
C2 B3 B7 B12 -97.8(8)
C1 B3 B7 B12 -62.8(9)
B8 B3 B7 B12 37.1(7)
B4 B3 B7 B12 -2.4(10)
C2 B3 B7 B8 -134.9(8)
C1 B3 B7 B8 -100.0(8)
B4 B3 B7 B8 -39.5(7)
C2 B3 B8 B12 1.5(10)
C1 B3 B8 B12 62.5(9)
B7 B3 B8 B12 -37.2(7)
B4 B3 B8 B12 98.4(8)
C2 B3 B8 B7 38.7(7)
C1 B3 B8 B7 99.7(8)
B4 B3 B8 B7 135.6(8)
C2 B3 B8 B4 -96.9(8)
C1 B3 B8 B4 -35.9(7)
B7 B3 B8 B4 -135.6(8)
C2 B3 B8 B9 -59.0(10)
C1 B3 B8 B9 2.0(10)
B7 B3 B8 B9 -97.7(8)
B4 B3 B8 B9 37.8(8)
C2 B7 B8 B12 98.9(8)
B11 B7 B8 B12 36.5(6)
B3 B7 B8 B12 137.4(7)
C2 B7 B8 B3 -38.5(7)
B11 B7 B8 B3 -100.8(8)
B12 B7 B8 B3 -137.4(7)
C2 B7 B8 B4 1.6(10)
B11 B7 B8 B4 -60.7(10)
B12 B7 B8 B4 -97.2(8)
B3 B7 B8 B4 40.1(7)
C2 B7 B8 B9 62.8(9)
B11 B7 B8 B9 0.5(9)
B12 B7 B8 B9 -36.1(6)
B3 B7 B8 B9 101.3(7)
C1 B4 B8 B12 -65.0(9)
B5 B4 B8 B12 -2.7(10)
B9 B4 B8 B12 35.6(7)
B3 B4 B8 B12 -101.0(8)
C1 B4 B8 B3 36.0(7)
B5 B4 B8 B3 98.2(8)
B9 B4 B8 B3 136.6(8)
C1 B4 B8 B7 -3.6(10)
B5 B4 B8 B7 58.7(10)
B9 B4 B8 B7 97.0(8)
B3 B4 B8 B7 -39.5(8)
C1 B4 B8 B9 -100.6(8)
B5 B4 B8 B9 -38.3(8)
B3 B4 B8 B9 -136.6(8)
C1 B5 B9 B12 -62.0(10)
B4 B5 B9 B12 -99.6(9)
B10 B5 B9 B12 38.5(7)
B6 B5 B9 B12 3.4(11)
C1 B5 B9 B4 37.5(7)
B10 B5 B9 B4 138.1(8)
B6 B5 B9 B4 103.0(8)
C1 B5 B9 B10 -100.6(8)
B4 B5 B9 B10 -138.1(8)
B6 B5 B9 B10 -35.1(8)
C1 B5 B9 B8 -0.9(10)
B4 B5 B9 B8 -38.4(8)
B10 B5 B9 B8 99.7(8)
B6 B5 B9 B8 64.6(10)
C1 B4 B9 B12 62.8(9)
B5 B4 B9 B12 100.6(8)
B8 B4 B9 B12 -36.1(7)
B3 B4 B9 B12 1.7(10)
C1 B4 B9 B5 -37.8(7)
B8 B4 B9 B5 -136.7(8)
B3 B4 B9 B5 -98.9(8)
C1 B4 B9 B10 -0.3(10)
B5 B4 B9 B10 37.5(8)
B8 B4 B9 B10 -99.3(8)
B3 B4 B9 B10 -61.5(10)
C1 B4 B9 B8 98.9(8)
B5 B4 B9 B8 136.7(8)
B3 B4 B9 B8 37.8(7)
B3 B8 B9 B12 99.2(8)
B7 B8 B9 B12 36.6(6)
B4 B8 B9 B12 138.3(7)
B12 B8 B9 B5 -99.9(8)
B3 B8 B9 B5 -0.7(11)
B7 B8 B9 B5 -63.4(9)
B4 B8 B9 B5 38.4(7)
B12 B8 B9 B4 -138.3(7)
B3 B8 B9 B4 -39.1(7)
B7 B8 B9 B4 -101.8(7)
B12 B8 B9 B10 -36.8(6)
B3 B8 B9 B10 62.4(9)
B7 B8 B9 B10 -0.3(9)
B4 B8 B9 B10 101.5(7)
C2 B6 B10 B12 -0.2(10)
B11 B6 B10 B12 40.0(7)
B5 B6 B10 B12 -97.1(9)
C1 B6 B10 B12 -59.4(10)
C2 B6 B10 B11 -40.1(7)
B5 B6 B10 B11 -137.1(8)
C1 B6 B10 B11 -99.4(8)
C2 B6 B10 B5 96.9(8)
B11 B6 B10 B5 137.1(8)
C1 B6 B10 B5 37.7(6)
C2 B6 B10 B9 61.5(10)
B11 B6 B10 B9 101.6(8)
B5 B6 B10 B9 -35.5(8)
C1 B6 B10 B9 2.2(10)
C1 B5 B10 B6 -40.2(7)
B9 B5 B10 B6 -140.2(8)
B4 B5 B10 B6 -102.3(8)
C1 B5 B10 B12 63.0(9)
B9 B5 B10 B12 -37.1(6)
B4 B5 B10 B12 0.9(10)
B6 B5 B10 B12 103.2(8)
C1 B5 B10 B11 -1.5(10)
B9 B5 B10 B11 -101.6(8)
B4 B5 B10 B11 -63.6(10)
B6 B5 B10 B11 38.7(8)
C1 B5 B10 B9 100.0(8)
B4 B5 B10 B9 38.0(8)
B6 B5 B10 B9 140.2(8)
B12 B9 B10 B6 -100.4(8)
B5 B9 B10 B6 36.2(8)
B4 B9 B10 B6 -1.2(11)
B8 B9 B10 B6 -64.4(9)
B5 B9 B10 B12 136.6(7)
B4 B9 B10 B12 99.2(8)
B8 B9 B10 B12 36.0(6)
B12 B9 B10 B11 -36.0(6)
B5 B9 B10 B11 100.6(8)
B4 B9 B10 B11 63.2(9)
B8 B9 B10 B11 0.0(9)
B12 B9 B10 B5 -136.6(7)
B4 B9 B10 B5 -37.5(7)
B8 B9 B10 B5 -100.6(8)
C1 C2 B11 B7 -102.8(8)
B6 C2 B11 B7 -143.1(8)
B3 C2 B11 B7 -33.5(8)
C1 C2 B11 B6 40.3(7)
B3 C2 B11 B6 109.6(9)
B7 C2 B11 B6 143.1(8)
C1 C2 B11 B10 0.3(10)
B6 C2 B11 B10 -40.0(7)
B3 C2 B11 B10 69.6(10)
B7 C2 B11 B10 103.1(8)
C1 C2 B11 B12 -60.1(9)
B6 C2 B11 B12 -100.3(8)
B3 C2 B11 B12 9.2(11)
B7 C2 B11 B12 42.8(6)
B12 B7 B11 C2 129.1(7)
B3 B7 B11 C2 30.4(8)
B8 B7 B11 C2 94.4(8)
C2 B7 B11 B6 -32.6(7)
B12 B7 B11 B6 96.5(8)
B3 B7 B11 B6 -2.2(11)
B8 B7 B11 B6 61.8(10)
C2 B7 B11 B10 -94.8(8)
B12 B7 B11 B10 34.3(6)
B3 B7 B11 B10 -64.5(9)
B8 B7 B11 B10 -0.4(10)
C2 B7 B11 B12 -129.1(7)
B3 B7 B11 B12 -98.7(8)
B8 B7 B11 B12 -34.7(6)
B10 B6 B11 C2 -132.9(8)
B5 B6 B11 C2 -94.2(8)
C1 B6 B11 C2 -33.9(6)
C2 B6 B11 B7 33.3(8)
B10 B6 B11 B7 -99.5(8)
B5 B6 B11 B7 -60.9(10)
C1 B6 B11 B7 -0.5(10)
C2 B6 B11 B10 132.9(8)
B5 B6 B11 B10 38.7(8)
C1 B6 B11 B10 99.0(8)
C2 B6 B11 B12 95.0(8)
B10 B6 B11 B12 -37.9(7)
B5 B6 B11 B12 0.8(10)
C1 B6 B11 B12 61.2(9)
B6 B10 B11 C2 39.6(7)
B12 B10 B11 C2 -96.5(7)
B5 B10 B11 C2 0.8(10)
B9 B10 B11 C2 -62.0(9)
B6 B10 B11 B7 101.9(8)
B12 B10 B11 B7 -34.3(6)
B5 B10 B11 B7 63.0(9)
B9 B10 B11 B7 0.2(10)
B12 B10 B11 B6 -136.1(7)
B5 B10 B11 B6 -38.9(7)
B9 B10 B11 B6 -101.6(8)
B6 B10 B11 B12 136.1(7)
B5 B10 B11 B12 97.3(8)
B9 B10 B11 B12 34.5(6)
B5 B9 B12 B7 59.6(11)
B4 B9 B12 B7 -3.4(10)
B10 B9 B12 B7 98.2(8)
B8 B9 B12 B7 -40.3(7)
B5 B9 B12 B8 99.9(8)
B4 B9 B12 B8 36.9(7)
B10 B9 B12 B8 138.5(7)
B5 B9 B12 B10 -38.5(7)
B4 B9 B12 B10 -101.6(8)
B8 B9 B12 B10 -138.5(7)
B5 B9 B12 B11 -2.9(11)
B4 B9 B12 B11 -66.0(10)
B10 B9 B12 B11 35.6(7)
B8 B9 B12 B11 -102.9(7)
C2 B7 B12 B9 -57.1(10)
B11 B7 B12 B9 -100.8(8)
B3 B7 B12 B9 3.7(10)
B8 B7 B12 B9 41.1(7)
C2 B7 B12 B8 -98.1(7)
B11 B7 B12 B8 -141.8(7)
B3 B7 B12 B8 -37.4(7)
C2 B7 B12 B10 9.2(10)
B11 B7 B12 B10 -34.5(7)
B3 B7 B12 B10 69.9(9)
B8 B7 B12 B10 107.3(7)
C2 B7 B12 B11 43.7(7)
B3 B7 B12 B11 104.4(8)
B8 B7 B12 B11 141.8(7)
B3 B8 B12 B9 -99.9(8)
B7 B8 B12 B9 -137.7(7)
B4 B8 B12 B9 -35.9(7)
B3 B8 B12 B7 37.8(7)
B4 B8 B12 B7 101.8(8)
B9 B8 B12 B7 137.7(7)
B3 B8 B12 B10 -60.5(10)
B7 B8 B12 B10 -98.3(7)
B4 B8 B12 B10 3.5(10)
B9 B8 B12 B10 39.4(7)
B3 B8 B12 B11 4.0(10)
B7 B8 B12 B11 -33.8(7)
B4 B8 B12 B11 68.0(9)
B9 B8 B12 B11 103.9(7)
B6 B10 B12 B9 101.3(8)
B11 B10 B12 B9 140.8(7)
B5 B10 B12 B9 37.5(7)
B6 B10 B12 B7 -5.7(10)
B11 B10 B12 B7 33.8(7)
B5 B10 B12 B7 -69.5(9)
B9 B10 B12 B7 -107.1(8)
B6 B10 B12 B8 61.0(10)
B11 B10 B12 B8 100.5(8)
B5 B10 B12 B8 -2.8(10)
B9 B10 B12 B8 -40.4(8)
B6 B10 B12 B11 -39.5(7)
B5 B10 B12 B11 -103.3(8)
B9 B10 B12 B11 -140.8(7)
C2 B11 B12 B9 61.2(10)
B7 B11 B12 B9 104.6(8)
B6 B11 B12 B9 1.3(10)
B10 B11 B12 B9 -36.6(7)
C2 B11 B12 B7 -43.4(7)
B6 B11 B12 B7 -103.3(8)
B10 B11 B12 B7 -141.1(7)
C2 B11 B12 B8 -7.8(9)
B7 B11 B12 B8 35.6(7)
B6 B11 B12 B8 -67.6(9)
B10 B11 B12 B8 -105.5(8)
C2 B11 B12 B10 97.7(8)
B7 B11 B12 B10 141.1(7)
B6 B11 B12 B10 37.9(7)
B11A C2A B3A B8A -5.4(14)
B7A C2A B3A B8A -39.9(9)
B6A C2A B3A B8A 64.7(12)
B11A C2A B3A B7A 34.5(10)
B6A C2A B3A B7A 104.6(10)
B11A C2A B3A B4A -68.3(12)
B7A C2A B3A B4A -102.8(9)
B6A C2A B3A B4A 1.8(12)
C2A B3A B4A B5A -0.8(11)
B8A B3A B4A B5A -100.6(9)
B7A B3A B4A B5A -61.2(12)
C2A B3A B4A B9A 61.2(11)
B8A B3A B4A B9A -38.7(9)
B7A B3A B4A B9A 0.7(13)
C2A B3A B4A B8A 99.8(9)
B7A B3A B4A B8A 39.4(9)
B8A B4A B5A B9A 38.1(9)
B3A B4A B5A B9A 99.0(9)
B9A B4A B5A B6A -99.4(10)
B8A B4A B5A B6A -61.3(12)
B3A B4A B5A B6A -0.4(12)
B9A B4A B5A B10A -36.8(9)
B8A B4A B5A B10A 1.3(13)
B3A B4A B5A B10A 62.1(12)
B11A C2A B6A B10A 40.5(9)
B7A C2A B6A B10A 5.6(14)
B3A C2A B6A B10A -64.9(12)
B7A C2A B6A B11A -34.9(10)
B3A C2A B6A B11A -105.3(10)
B11A C2A B6A B5A 103.3(9)
B7A C2A B6A B5A 68.4(12)
B3A C2A B6A B5A -2.1(12)
B9A B5A B6A C2A -63.4(11)
B4A B5A B6A C2A 1.4(12)
B10A B5A B6A C2A -98.2(9)
B9A B5A B6A B10A 34.9(9)
B4A B5A B6A B10A 99.7(10)
B9A B5A B6A B11A -3.8(14)
B4A B5A B6A B11A 61.0(12)
B10A B5A B6A B11A -38.7(9)
B3A C2A B7A B11A 144.0(10)
B6A C2A B7A B11A 35.4(11)
B11A C2A B7A B3A -144.0(10)
B6A C2A B7A B3A -108.5(11)
B11A C2A B7A B8A -104.8(10)
B3A C2A B7A B8A 39.2(9)
B6A C2A B7A B8A -69.3(13)
B8A B3A B7A C2A 134.8(10)
B4A B3A B7A C2A 95.4(9)
C2A B3A B7A B11A -32.1(10)
B8A B3A B7A B11A 102.7(10)
B4A B3A B7A B11A 63.3(13)
C2A B3A B7A B8A -134.8(10)
B4A B3A B7A B8A -39.4(9)
C2A B3A B8A B7A 38.6(9)
B4A B3A B8A B7A 136.2(10)
C2A B3A B8A B4A -97.6(9)
B7A B3A B8A B4A -136.2(10)
C2A B3A B8A B9A -59.2(12)
B7A B3A B8A B9A -97.9(10)
B4A B3A B8A B9A 38.3(10)
C2A B7A B8A B3A -38.9(8)
B11A B7A B8A B3A -100.6(10)
C2A B7A B8A B4A 0.8(13)
B11A B7A B8A B4A -60.9(12)
B3A B7A B8A B4A 39.7(9)
C2A B7A B8A B9A 62.7(11)
B11A B7A B8A B9A 1.0(11)
B3A B7A B8A B9A 101.6(9)
B5A B4A B8A B3A 98.9(10)
B9A B4A B8A B3A 136.4(10)
B5A B4A B8A B7A 59.9(13)
B9A B4A B8A B7A 97.4(10)
B3A B4A B8A B7A -39.1(10)
B5A B4A B8A B9A -37.5(10)
B3A B4A B8A B9A -136.4(10)
B4A B5A B9A B10A -138.4(10)
B6A B5A B9A B10A -34.7(10)
B6A B5A B9A B4A 103.7(10)
B10A B5A B9A B4A 138.4(10)
B4A B5A B9A B8A -38.0(9)
B6A B5A B9A B8A 65.7(13)
B10A B5A B9A B8A 100.4(10)
B5A B4A B9A B10A 37.9(10)
B8A B4A B9A B10A -99.6(10)
B3A B4A B9A B10A -62.2(12)
B8A B4A B9A B5A -137.5(10)
B3A B4A B9A B5A -100.1(9)
B5A B4A B9A B8A 137.5(10)
B3A B4A B9A B8A 37.4(9)
B3A B8A B9A B10A 62.8(11)
B7A B8A B9A B10A 0.1(11)
B4A B8A B9A B10A 102.2(9)
B3A B8A B9A B5A -1.6(14)
B7A B8A B9A B5A -64.4(12)
B4A B8A B9A B5A 37.7(9)
B3A B8A B9A B4A -39.4(9)
B7A B8A B9A B4A -102.1(9)
C2A B6A B10A B9A 62.3(13)
B11A B6A B10A B9A 101.3(10)
B5A B6A B10A B9A -35.6(10)
C2A B6A B10A B11A -39.0(9)
B5A B6A B10A B11A -136.8(10)
C2A B6A B10A B5A 97.9(9)
B11A B6A B10A B5A 136.8(10)
B5A B9A B10A B6A 35.8(9)
B4A B9A B10A B6A -1.5(14)
B8A B9A B10A B6A -65.2(12)
B5A B9A B10A B11A 99.9(9)
B4A B9A B10A B11A 62.6(12)
B8A B9A B10A B11A -1.1(12)
B4A B9A B10A B5A -37.3(9)
B8A B9A B10A B5A -101.0(9)
B9A B5A B10A B6A -140.5(10)
B4A B5A B10A B6A -102.8(10)
B4A B5A B10A B9A 37.7(10)
B6A B5A B10A B9A 140.5(10)
B9A B5A B10A B11A -102.0(10)
B4A B5A B10A B11A -64.3(13)
B6A B5A B10A B11A 38.5(10)
B3A C2A B11A B7A -35.2(11)
B6A C2A B11A B7A -143.3(10)
B7A C2A B11A B6A 143.3(10)
B3A C2A B11A B6A 108.1(11)
B7A C2A B11A B10A 102.8(10)
B3A C2A B11A B10A 67.6(13)
B6A C2A B11A B10A -40.5(10)
B3A B7A B11A C2A 32.1(9)
B8A B7A B11A C2A 95.5(9)
C2A B7A B11A B6A -33.7(9)
B3A B7A B11A B6A -1.6(14)
B8A B7A B11A B6A 61.8(12)
C2A B7A B11A B10A -97.2(10)
B3A B7A B11A B10A -65.1(12)
B8A B7A B11A B10A -1.8(12)
B10A B6A B11A C2A -133.4(10)
B5A B6A B11A C2A -94.4(10)
C2A B6A B11A B7A 33.7(10)
B10A B6A B11A B7A -99.7(10)
B5A B6A B11A B7A -60.8(13)
C2A B6A B11A B10A 133.4(10)
B5A B6A B11A B10A 39.0(10)
B6A B10A B11A C2A 40.8(9)
B9A B10A B11A C2A -61.1(12)
B5A B10A B11A C2A 2.2(13)
B6A B10A B11A B7A 103.7(10)
B9A B10A B11A B7A 1.8(12)
B5A B10A B11A B7A 65.1(12)
B9A B10A B11A B6A -101.9(10)
B5A B10A B11A B6A -38.6(9)
B11B C2B B3B B7B 34.4(8)
B6B C2B B3B B7B 105.0(9)
B11B C2B B3B B8B -6.7(12)
B6B C2B B3B B8B 63.9(10)
B7B C2B B3B B8B -41.1(7)
B11B C2B B3B B4B -68.4(10)
B6B C2B B3B B4B 2.1(10)
B7B C2B B3B B4B -102.8(8)
C2B B3B B4B B5B -1.3(10)
B7B B3B B4B B5B -61.8(10)
B8B B3B B4B B5B -101.4(8)
C2B B3B B4B B9B 61.7(10)
B7B B3B B4B B9B 1.2(11)
B8B B3B B4B B9B -38.4(8)
C2B B3B B4B B8B 100.1(8)
B7B B3B B4B B8B 39.6(8)
B8B B4B B5B B9B 38.3(8)
B3B B4B B5B B9B 100.8(8)
B9B B4B B5B B6B -100.6(8)
B8B B4B B5B B6B -62.3(10)
B3B B4B B5B B6B 0.2(10)
B9B B4B B5B B10B -38.8(8)
B8B B4B B5B B10B -0.5(11)
B3B B4B B5B B10B 62.0(10)
B11B C2B B6B B10B 38.8(8)
B7B C2B B6B B10B 4.4(12)
B3B C2B B6B B10B -65.5(11)
B7B C2B B6B B11B -34.4(8)
B3B C2B B6B B11B -104.3(9)
B11B C2B B6B B5B 102.2(8)
B7B C2B B6B B5B 67.8(10)
B3B C2B B6B B5B -2.1(11)
B9B B5B B6B C2B -63.1(10)
B4B B5B B6B C2B 1.1(10)
B10B B5B B6B C2B -99.7(8)
B9B B5B B6B B10B 36.6(8)
B4B B5B B6B B10B 100.7(8)
B9B B5B B6B B11B -2.9(12)
B4B B5B B6B B11B 61.2(10)
B10B B5B B6B B11B -39.5(8)
B6B C2B B7B B11B 35.3(9)
B3B C2B B7B B11B 143.5(9)
B11B C2B B7B B3B -143.5(9)
B6B C2B B7B B3B -108.2(9)
B11B C2B B7B B8B -103.0(9)
B6B C2B B7B B8B -67.6(11)
B3B C2B B7B B8B 40.6(8)
C2B B3B B7B B11B -32.3(8)
B8B B3B B7B B11B 100.9(9)
B4B B3B B7B B11B 61.7(11)
B8B B3B B7B C2B 133.3(8)
B4B B3B B7B C2B 94.0(8)
C2B B3B B7B B8B -133.3(8)
B4B B3B B7B B8B -39.2(8)
C2B B3B B8B B7B 40.0(8)
B4B B3B B8B B7B 135.7(8)
C2B B3B B8B B4B -95.7(8)
B7B B3B B8B B4B -135.7(8)
C2B B3B B8B B9B -58.9(10)
B7B B3B B8B B9B -98.9(8)
B4B B3B B8B B9B 36.8(8)
B11B B7B B8B B3B -101.2(8)
C2B B7B B8B B3B -40.1(7)
B11B B7B B8B B4B -61.4(10)
C2B B7B B8B B4B -0.3(11)
B3B B7B B8B B4B 39.9(8)
B11B B7B B8B B9B 0.1(10)
C2B B7B B8B B9B 61.2(10)
B3B B7B B8B B9B 101.3(8)
B5B B4B B8B B3B 100.8(9)
B9B B4B B8B B3B 138.0(9)
B5B B4B B8B B7B 61.8(11)
B9B B4B B8B B7B 99.0(9)
B3B B4B B8B B7B -39.0(8)
B5B B4B B8B B9B -37.3(8)
B3B B4B B8B B9B -138.0(9)
B4B B5B B9B B10B -136.8(8)
B6B B5B B9B B10B -35.8(8)
B6B B5B B9B B4B 101.0(8)
B10B B5B B9B B4B 136.8(8)
B4B B5B B9B B8B -37.0(8)
B6B B5B B9B B8B 64.0(11)
B10B B5B B9B B8B 99.8(8)
B8B B4B B9B B5B -138.3(8)
B3B B4B B9B B5B -101.3(9)
B5B B4B B9B B10B 38.6(8)
B8B B4B B9B B10B -99.7(8)
B3B B4B B9B B10B -62.6(11)
B5B B4B B9B B8B 138.3(8)
B3B B4B B9B B8B 37.1(8)
B3B B8B B9B B5B -0.9(11)
B7B B8B B9B B5B -63.4(10)
B4B B8B B9B B5B 37.1(8)
B3B B8B B9B B10B 62.7(10)
B7B B8B B9B B10B 0.2(10)
B4B B8B B9B B10B 100.7(8)
B3B B8B B9B B4B -38.0(8)
B7B B8B B9B B4B -100.5(8)
C2B B6B B10B B11B -37.3(8)
B5B B6B B10B B11B -136.1(8)
C2B B6B B10B B9B 62.5(11)
B11B B6B B10B B9B 99.9(9)
B5B B6B B10B B9B -36.2(8)
C2B B6B B10B B5B 98.8(8)
B11B B6B B10B B5B 136.1(8)
B5B B9B B10B B6B 36.8(8)
B4B B9B B10B B6B -1.5(12)
B8B B9B B10B B6B -64.2(10)
B5B B9B B10B B11B 100.6(8)
B4B B9B B10B B11B 62.3(10)
B8B B9B B10B B11B -0.4(10)
B4B B9B B10B B5B -38.4(8)
B8B B9B B10B B5B -101.1(8)
B9B B5B B10B B6B -139.2(9)
B4B B5B B10B B6B -100.3(9)
B9B B5B B10B B11B -99.9(9)
B4B B5B B10B B11B -61.0(11)
B6B B5B B10B B11B 39.3(8)
B4B B5B B10B B9B 38.9(8)
B6B B5B B10B B9B 139.2(9)
B6B C2B B11B B7B -143.8(8)
B3B C2B B11B B7B -35.0(9)
B7B C2B B11B B6B 143.8(8)
B3B C2B B11B B6B 108.8(9)
B6B C2B B11B B10B -38.0(8)
B7B C2B B11B B10B 105.9(9)
B3B C2B B11B B10B 70.8(11)
B3B B7B B11B C2B 32.5(8)
B8B B7B B11B C2B 96.0(8)
C2B B7B B11B B6B -32.8(8)
B3B B7B B11B B6B -0.3(12)
B8B B7B B11B B6B 63.2(10)
C2B B7B B11B B10B -96.3(9)
B3B B7B B11B B10B -63.8(10)
B8B B7B B11B B10B -0.4(11)
B10B B6B B11B C2B -136.2(9)
B5B B6B B11B C2B -96.5(8)
C2B B6B B11B B7B 33.4(8)
B10B B6B B11B B7B -102.7(9)
B5B B6B B11B B7B -63.1(11)
C2B B6B B11B B10B 136.2(9)
B5B B6B B11B B10B 39.6(8)
B6B B10B B11B C2B 38.1(7)
B9B B10B B11B C2B -63.6(10)
B5B B10B B11B C2B -1.2(11)
B6B B10B B11B B7B 102.2(9)
B9B B10B B11B B7B 0.5(11)
B5B B10B B11B B7B 62.9(10)
B9B B10B B11B B6B -101.7(8)
B5B B10B B11B B6B -39.3(8)
